data_4025783
loop_
_publ_author_name
'Andrew C. Silvanus'
'Benjamin J. Groombridge'
'Benjamin I. Andrews'
'Gabriele Kociok-K\"ohn'
'David R. Carbery'

_publ_section_title
;
 Stereoselective Synthesis of Cyclohexanones via Phase Transfer Catalyzed
 Double Addition of Nucleophiles to Divinyl Ketones.
;
_journal_name_full 'Journal of Organic Chemistry'
_journal_page_first 7491
_journal_page_last 7493
_journal_paper_doi 10.1021/jo101713d
_journal_volume 75
_journal_year 2010
_chemical_formula_moiety 'C18 H22 O6'
_chemical_formula_sum 'C18 H22 O6'
_chemical_formula_weight 334.36
_chemical_name_systematic
;
 ?
;
_space_group_IT_number 14
_symmetry_cell_setting monoclinic
_symmetry_space_group_name_Hall '-P 2ybc'
_symmetry_space_group_name_H-M 'P 1 21/c 1'
_atom_sites_solution_hydrogens geom
_atom_sites_solution_primary direct
_atom_sites_solution_secondary difmap
_audit_creation_method SHELXL-97
_cell_angle_alpha 90.00
_cell_angle_beta 101.8730(10)
_cell_angle_gamma 90.00
_cell_formula_units_Z 4
_cell_length_a 6.51480(10)
_cell_length_b 17.4318(2)
_cell_length_c 15.1755(2)
_cell_measurement_reflns_used 25600
_cell_measurement_temperature 150(2)
_cell_measurement_theta_max 30.034
_cell_measurement_theta_min 2.910
_cell_volume 1686.53(4)
_computing_cell_refinement 'HKL Scalepack (Otwinski & Minor, 1997)'
_computing_data_collection 'Collect (Nonius BV, 1997-2000)'
_computing_data_reduction
;
 DENZO-SCALEPACK Z. Otwinowski and W. Minor, " 
 Processing of X-ray Diffraction Data Collected in Oscillation Mode ", 
 Methods in Enzymology, Volume 276: Macromolecular Crystallography, 
 part A, p.307-326, 1997,C.W. Carter, Jr. & R. M. Sweet, Eds., Academic Press.
;
_computing_molecular_graphics 'ORTEP3 for Windows - Farrugia, L. J. J. Appl. Crystallogr. 1997, 30, 565'
_computing_publication_material
;
 'WinGX publication routines, Farrugia, 
 L. J., J. Appl. Crystallogr., 1999, 32, 837-838
;
_computing_structure_refinement
;
 SHELXL97 -Program for Crystal Structure Analysis (Release 97-2). 
 Sheldrick, G.M., Institut f\"ur Anorganische Chemie der Universit\"at, 
 Tammanstrasse 4, D-3400 G\"ottingen, Germany, 1998 
;
_computing_structure_solution
; 
 SIR97- Altomare A., Burla M.C., Camalli M., Cascarano G.L., Giacovazzo C. , 
 Guagliardi A., Moliterni A.G.G., Polidori G.,Spagna R. 
 (1999) J. Appl. Cryst. 32, 115-119
;
_diffrn_ambient_temperature 150(2)
_diffrn_measured_fraction_theta_full 0.998
_diffrn_measured_fraction_theta_max 0.998
_diffrn_measurement_device_type 'Nonius Kappa CCD'
_diffrn_measurement_method '338 1.9 degree images with \f and \w scans'
_diffrn_radiation_monochromator graphite
_diffrn_radiation_source 'fine-focus sealed tube'
_diffrn_radiation_type MoK\a
_diffrn_radiation_wavelength 0.71073
_diffrn_reflns_av_R_equivalents 0.0463
_diffrn_reflns_av_sigmaI/netI 0.0273
_diffrn_reflns_limit_h_max 9
_diffrn_reflns_limit_h_min -9
_diffrn_reflns_limit_k_max 24
_diffrn_reflns_limit_k_min -24
_diffrn_reflns_limit_l_max 21
_diffrn_reflns_limit_l_min -21
_diffrn_reflns_number 38056
_diffrn_reflns_theta_full 30.05
_diffrn_reflns_theta_max 30.05
_diffrn_reflns_theta_min 2.98
_diffrn_standards_decay_% 0
_diffrn_standards_number 0
_exptl_absorpt_coefficient_mu 0.099
_exptl_absorpt_correction_type none
_exptl_crystal_colour colourless
_exptl_crystal_density_diffrn 1.317
_exptl_crystal_density_method 'not measured'
_exptl_crystal_description block
_exptl_crystal_F_000 712
_exptl_crystal_size_max 0.50
_exptl_crystal_size_mid 0.50
_exptl_crystal_size_min 0.30
_refine_diff_density_max 0.289
_refine_diff_density_min -0.341
_refine_diff_density_rms 0.051
_refine_ls_extinction_method none
_refine_ls_goodness_of_fit_ref 1.033
_refine_ls_hydrogen_treatment constr
_refine_ls_matrix_type full
_refine_ls_number_parameters 221
_refine_ls_number_reflns 4927
_refine_ls_number_restraints 0
_refine_ls_restrained_S_all 1.033
_refine_ls_R_factor_all 0.0559
_refine_ls_R_factor_gt 0.0426
_refine_ls_shift/su_max 0.001
_refine_ls_shift/su_mean 0.000
_refine_ls_structure_factor_coef Fsqd
_refine_ls_weighting_details 'calc w=1/[\s^2^(Fo^2^)+(0.0515P)^2^+0.5047P] where P=(Fo^2^+2Fc^2^)/3'
_refine_ls_weighting_scheme calc
_refine_ls_wR_factor_gt 0.1028
_refine_ls_wR_factor_ref 0.1110
_reflns_number_gt 4002
_reflns_number_total 4927
_reflns_threshold_expression >2sigma(I)
_cod_data_source_file jo101713d_si_002.cif
_cod_data_source_block shelxl
_cod_database_code 4025783

loop_
_symmetry_equiv_pos_as_xyz
'x, y, z'
'-x, y+1/2, -z+1/2'
'-x, -y, -z'
'x, -y-1/2, z-1/2'

loop_
_atom_site_label
_atom_site_type_symbol
_atom_site_fract_x
_atom_site_fract_y
_atom_site_fract_z
_atom_site_U_iso_or_equiv
_atom_site_adp_type
_atom_site_occupancy
_atom_site_symmetry_multiplicity
_atom_site_calc_flag
_atom_site_refinement_flags
_atom_site_disorder_assembly
_atom_site_disorder_group
O1 O 0.98104(18) 0.32087(6) 0.74666(7) 0.0528(3) Uani 1 1 d . . .
O2 O 0.33097(13) 0.24192(5) 0.55782(6) 0.03248(19) Uani 1 1 d . . .
O3 O 0.35290(13) 0.12127(5) 0.51059(5) 0.02887(18) Uani 1 1 d . . .
O4 O 0.60702(13) 0.01515(5) 0.69396(6) 0.02998(18) Uani 1 1 d . . .
O5 O 0.28767(12) 0.06690(4) 0.68557(5) 0.02595(17) Uani 1 1 d . . .
O6 O 0.87386(13) 0.06712(5) 1.07867(5) 0.03200(19) Uani 1 1 d . . .
C1 C 0.55017(15) 0.15042(6) 0.65582(7) 0.02047(19) Uani 1 1 d . . .
C2 C 0.53269(17) 0.20337(6) 0.73803(7) 0.0234(2) Uani 1 1 d . . .
H2 H 0.3798 0.2097 0.7373 0.028 Uiso 1 1 calc R . .
C3 C 0.6220(2) 0.28473(6) 0.72936(8) 0.0324(3) Uani 1 1 d . . .
H3A H 0.5236 0.3135 0.6825 0.039 Uiso 1 1 calc R . .
H3B H 0.6317 0.3123 0.7871 0.039 Uiso 1 1 calc R . .
C4 C 0.8342(2) 0.28362(7) 0.70552(8) 0.0350(3) Uani 1 1 d . . .
C5 C 0.85136(18) 0.23330(7) 0.62718(9) 0.0330(3) Uani 1 1 d . . .
H5A H 0.9995 0.2321 0.6207 0.040 Uiso 1 1 calc R . .
H5B H 0.7671 0.2560 0.5715 0.040 Uiso 1 1 calc R . .
C6 C 0.77606(16) 0.15038(6) 0.63691(7) 0.0249(2) Uani 1 1 d . . .
H6 H 0.8707 0.1276 0.6908 0.030 Uiso 1 1 calc R . .
C7 C 0.39709(15) 0.17762(6) 0.57101(7) 0.0216(2) Uani 1 1 d . . .
C8 C 0.23368(19) 0.14370(8) 0.42252(8) 0.0330(3) Uani 1 1 d . . .
H8A H 0.0922 0.1594 0.4278 0.049 Uiso 1 1 calc R . .
H8B H 0.2243 0.1002 0.3810 0.049 Uiso 1 1 calc R . .
H8C H 0.3041 0.1867 0.3994 0.049 Uiso 1 1 calc R . .
C9 C 0.49006(16) 0.06918(6) 0.67953(7) 0.0215(2) Uani 1 1 d . . .
C10 C 0.2130(2) -0.00697(7) 0.70996(9) 0.0367(3) Uani 1 1 d . . .
H10A H 0.2414 -0.0462 0.6677 0.055 Uiso 1 1 calc R . .
H10B H 0.0616 -0.0042 0.7075 0.055 Uiso 1 1 calc R . .
H10C H 0.2854 -0.0205 0.7712 0.055 Uiso 1 1 calc R . .
C11 C 0.63116(16) 0.16715(6) 0.82839(7) 0.0228(2) Uani 1 1 d . . .
C12 C 0.50394(17) 0.13286(6) 0.88103(7) 0.0264(2) Uani 1 1 d . . .
H12 H 0.3564 0.1318 0.8595 0.032 Uiso 1 1 calc R . .
C13 C 0.58818(18) 0.10039(7) 0.96397(7) 0.0276(2) Uani 1 1 d . . .
H13 H 0.4983 0.0774 0.9984 0.033 Uiso 1 1 calc R . .
C14 C 0.80402(17) 0.10133(6) 0.99695(7) 0.0239(2) Uani 1 1 d . . .
C15 C 0.93359(17) 0.13625(6) 0.94687(7) 0.0257(2) Uani 1 1 d . . .
H15 H 1.0809 0.1381 0.9691 0.031 Uiso 1 1 calc R . .
C16 C 0.84622(17) 0.16853(6) 0.86393(7) 0.0264(2) Uani 1 1 d . . .
H16 H 0.9363 0.1924 0.8302 0.032 Uiso 1 1 calc R . .
C17 C 1.09653(19) 0.06607(7) 1.11225(8) 0.0317(2) Uani 1 1 d . . .
H17A H 1.1649 0.0401 1.0688 0.048 Uiso 1 1 calc R . .
H17B H 1.1280 0.0386 1.1698 0.048 Uiso 1 1 calc R . .
H17C H 1.1487 0.1188 1.1211 0.048 Uiso 1 1 calc R . .
C18 C 0.80459(19) 0.10359(8) 0.55488(8) 0.0341(3) Uani 1 1 d . . .
H18A H 0.7348 0.1298 0.4997 0.051 Uiso 1 1 calc R . .
H18B H 0.7427 0.0526 0.5573 0.051 Uiso 1 1 calc R . .
H18C H 0.9545 0.0984 0.5551 0.051 Uiso 1 1 calc R . .

loop_
_atom_site_aniso_label
_atom_site_aniso_U_11
_atom_site_aniso_U_22
_atom_site_aniso_U_33
_atom_site_aniso_U_23
_atom_site_aniso_U_13
_atom_site_aniso_U_12
O1 0.0556(6) 0.0599(7) 0.0345(5) 0.0160(4) -0.0101(4) -0.0374(5)
O2 0.0334(4) 0.0289(4) 0.0321(4) 0.0047(3) -0.0003(3) 0.0086(3)
O3 0.0296(4) 0.0285(4) 0.0242(4) 0.0015(3) -0.0045(3) 0.0014(3)
O4 0.0304(4) 0.0251(4) 0.0335(4) 0.0050(3) 0.0043(3) 0.0061(3)
O5 0.0216(4) 0.0237(4) 0.0325(4) 0.0062(3) 0.0055(3) -0.0033(3)
O6 0.0339(4) 0.0400(5) 0.0221(4) 0.0071(3) 0.0056(3) -0.0003(4)
C1 0.0168(4) 0.0215(4) 0.0223(5) 0.0032(4) 0.0024(3) 0.0003(3)
C2 0.0230(5) 0.0225(5) 0.0242(5) 0.0013(4) 0.0038(4) 0.0001(4)
C3 0.0412(7) 0.0224(5) 0.0310(6) 0.0019(4) 0.0011(5) -0.0039(4)
C4 0.0374(6) 0.0323(6) 0.0302(6) 0.0137(5) -0.0047(5) -0.0140(5)
C5 0.0224(5) 0.0398(6) 0.0362(6) 0.0113(5) 0.0050(4) -0.0072(5)
C6 0.0162(4) 0.0327(5) 0.0253(5) 0.0050(4) 0.0030(4) 0.0000(4)
C7 0.0160(4) 0.0259(5) 0.0230(5) 0.0045(4) 0.0043(4) -0.0005(4)
C8 0.0307(6) 0.0421(7) 0.0222(5) 0.0028(5) -0.0037(4) 0.0023(5)
C9 0.0218(5) 0.0228(5) 0.0190(4) 0.0019(3) 0.0022(4) -0.0002(4)
C10 0.0354(6) 0.0293(6) 0.0460(7) 0.0102(5) 0.0094(5) -0.0094(5)
C11 0.0237(5) 0.0230(5) 0.0216(5) -0.0007(4) 0.0046(4) -0.0017(4)
C12 0.0228(5) 0.0309(5) 0.0263(5) -0.0011(4) 0.0071(4) -0.0006(4)
C13 0.0283(5) 0.0319(5) 0.0252(5) 0.0009(4) 0.0113(4) -0.0032(4)
C14 0.0307(5) 0.0224(5) 0.0192(4) -0.0013(4) 0.0061(4) -0.0002(4)
C15 0.0246(5) 0.0286(5) 0.0235(5) 0.0007(4) 0.0037(4) -0.0027(4)
C16 0.0258(5) 0.0295(5) 0.0238(5) 0.0034(4) 0.0052(4) -0.0053(4)
C17 0.0340(6) 0.0356(6) 0.0250(5) 0.0027(4) 0.0045(4) 0.0072(5)
C18 0.0237(5) 0.0512(7) 0.0287(6) 0.0018(5) 0.0083(4) 0.0045(5)

loop_
_atom_type_symbol
_atom_type_description
_atom_type_scat_dispersion_real
_atom_type_scat_dispersion_imag
_atom_type_scat_source
C C 0.0033 0.0016 'International Tables Vol C Tables 4.2.6.8 and 6.1.1.4'
H H 0.0000 0.0000 'International Tables Vol C Tables 4.2.6.8 and 6.1.1.4'
O O 0.0106 0.0060 'International Tables Vol C Tables 4.2.6.8 and 6.1.1.4'

loop_
_geom_angle_atom_site_label_1
_geom_angle_atom_site_label_2
_geom_angle_atom_site_label_3
_geom_angle
_geom_angle_site_symmetry_1
_geom_angle_site_symmetry_3
_geom_angle_publ_flag
C7 O3 C8 115.64(9) . . ?
C9 O5 C10 115.46(9) . . ?
C14 O6 C17 116.82(9) . . ?
C9 C1 C7 109.25(8) . . ?
C9 C1 C6 109.88(8) . . ?
C7 C1 C6 108.79(8) . . ?
C9 C1 C2 106.98(8) . . ?
C7 C1 C2 110.09(8) . . ?
C6 C1 C2 111.82(8) . . ?
C11 C2 C3 111.07(9) . . ?
C11 C2 C1 112.58(8) . . ?
C3 C2 C1 112.31(9) . . ?
C11 C2 H2 106.8 . . ?
C3 C2 H2 106.8 . . ?
C1 C2 H2 106.8 . . ?
C4 C3 C2 112.94(10) . . ?
C4 C3 H3A 109.0 . . ?
C2 C3 H3A 109.0 . . ?
C4 C3 H3B 109.0 . . ?
C2 C3 H3B 109.0 . . ?
H3A C3 H3B 107.8 . . ?
O1 C4 C3 122.41(13) . . ?
O1 C4 C5 122.67(13) . . ?
C3 C4 C5 114.92(10) . . ?
C4 C5 C6 113.26(9) . . ?
C4 C5 H5A 108.9 . . ?
C6 C5 H5A 108.9 . . ?
C4 C5 H5B 108.9 . . ?
C6 C5 H5B 108.9 . . ?
H5A C5 H5B 107.7 . . ?
C18 C6 C5 109.09(10) . . ?
C18 C6 C1 115.32(9) . . ?
C5 C6 C1 110.39(9) . . ?
C18 C6 H6 107.2 . . ?
C5 C6 H6 107.2 . . ?
C1 C6 H6 107.2 . . ?
O2 C7 O3 123.54(10) . . ?
O2 C7 C1 125.25(10) . . ?
O3 C7 C1 111.14(8) . . ?
O3 C8 H8A 109.5 . . ?
O3 C8 H8B 109.5 . . ?
H8A C8 H8B 109.5 . . ?
O3 C8 H8C 109.5 . . ?
H8A C8 H8C 109.5 . . ?
H8B C8 H8C 109.5 . . ?
O4 C9 O5 124.00(9) . . ?
O4 C9 C1 125.71(9) . . ?
O5 C9 C1 110.25(8) . . ?
O5 C10 H10A 109.5 . . ?
O5 C10 H10B 109.5 . . ?
H10A C10 H10B 109.5 . . ?
O5 C10 H10C 109.5 . . ?
H10A C10 H10C 109.5 . . ?
H10B C10 H10C 109.5 . . ?
C16 C11 C12 116.94(10) . . ?
C16 C11 C2 122.94(9) . . ?
C12 C11 C2 120.08(9) . . ?
C13 C12 C11 121.53(10) . . ?
C13 C12 H12 119.2 . . ?
C11 C12 H12 119.2 . . ?
C12 C13 C14 120.23(10) . . ?
C12 C13 H13 119.9 . . ?
C14 C13 H13 119.9 . . ?
O6 C14 C15 124.19(10) . . ?
O6 C14 C13 116.36(10) . . ?
C15 C14 C13 119.44(10) . . ?
C14 C15 C16 119.47(10) . . ?
C14 C15 H15 120.3 . . ?
C16 C15 H15 120.3 . . ?
C15 C16 C11 122.36(10) . . ?
C15 C16 H16 118.8 . . ?
C11 C16 H16 118.8 . . ?
O6 C17 H17A 109.5 . . ?
O6 C17 H17B 109.5 . . ?
H17A C17 H17B 109.5 . . ?
O6 C17 H17C 109.5 . . ?
H17A C17 H17C 109.5 . . ?
H17B C17 H17C 109.5 . . ?
C6 C18 H18A 109.5 . . ?
C6 C18 H18B 109.5 . . ?
H18A C18 H18B 109.5 . . ?
C6 C18 H18C 109.5 . . ?
H18A C18 H18C 109.5 . . ?
H18B C18 H18C 109.5 . . ?

loop_
_geom_bond_atom_site_label_1
_geom_bond_atom_site_label_2
_geom_bond_distance
_geom_bond_site_symmetry_2
_geom_bond_publ_flag
O1 C4 1.2168(15) . ?
O2 C7 1.2027(13) . ?
O3 C7 1.3341(13) . ?
O3 C8 1.4543(13) . ?
O4 C9 1.2029(13) . ?
O5 C9 1.3410(12) . ?
O5 C10 1.4511(13) . ?
O6 C14 1.3668(13) . ?
O6 C17 1.4353(15) . ?
C1 C9 1.5318(14) . ?
C1 C7 1.5322(14) . ?
C1 C6 1.5562(14) . ?
C1 C2 1.5747(14) . ?
C2 C11 1.5259(14) . ?
C2 C3 1.5487(15) . ?
C2 H2 1.0000 . ?
C3 C4 1.4998(19) . ?
C3 H3A 0.9900 . ?
C3 H3B 0.9900 . ?
C4 C5 1.5000(19) . ?
C5 C6 1.5432(16) . ?
C5 H5A 0.9900 . ?
C5 H5B 0.9900 . ?
C6 C18 1.5313(17) . ?
C6 H6 1.0000 . ?
C8 H8A 0.9800 . ?
C8 H8B 0.9800 . ?
C8 H8C 0.9800 . ?
C10 H10A 0.9800 . ?
C10 H10B 0.9800 . ?
C10 H10C 0.9800 . ?
C11 C16 1.3941(15) . ?
C11 C12 1.3981(15) . ?
C12 C13 1.3862(16) . ?
C12 H12 0.9500 . ?
C13 C14 1.3923(16) . ?
C13 H13 0.9500 . ?
C14 C15 1.3873(15) . ?
C15 C16 1.3893(15) . ?
C15 H15 0.9500 . ?
C16 H16 0.9500 . ?
C17 H17A 0.9800 . ?
C17 H17B 0.9800 . ?
C17 H17C 0.9800 . ?
C18 H18A 0.9800 . ?
C18 H18B 0.9800 . ?
C18 H18C 0.9800 . ?
